data_2007594
loop_
_publ_author_name
'Elliot, David J.'
'Martin, Lisandra L.'
'Taylor, Max R.'

_publ_section_title
;\m-Acetato-\m-aqua-\m-hydroxo-bis[(1,4-dimethyl-1,4,7-triazacyclononane-\k^3^<i>N</i>)copper(II)]
 Diperchlorate
;
_journal_issue 9
_journal_name_full 'Acta Crystallographica Section C'
_journal_page_first 1259
_journal_page_last 1261
_journal_paper_doi 10.1107/S0108270198004375
_journal_volume 54
_journal_year 1998
_chemical_formula_iupac '[Cu2 (OH) (C2 H3 O2) (C8 H19 N3)2 (H2 O)] (Cl O4)2'
_chemical_formula_moiety 'C18 H44 Cu2 N6 O4 2+, 2(Cl O4 1-)'
_chemical_formula_sum 'C18 H44 Cl2 Cu2 N6 O12'
_chemical_formula_weight 734.58
_chemical_name_systematic
;
Bis(1,4-dimethyl-1,4,7-triazacyclononanyl)-\m-aqua-
\m-acetato-\m-hydroxodicopper(II) perchlorate
;
_space_group_IT_number 36
_symmetry_cell_setting orthorhombic
_symmetry_space_group_name_Hall 'C 2c -2'
_symmetry_space_group_name_H-M 'C m c 21'
_cell_angle_alpha 90.00000
_cell_angle_beta 90.00000
_cell_angle_gamma 90.00000
_cell_formula_units_Z 4
_cell_length_a 13.074(2)
_cell_length_b 17.354(2)
_cell_length_c 13.794(4)
_cell_measurement_reflns_used 25
_cell_measurement_temperature 293
_cell_measurement_theta_max 24.1
_cell_measurement_theta_min 21.5
_cell_volume 3129.7(11)
_diffrn_ambient_temperature 293
_diffrn_measurement_device CAD4
_diffrn_measurement_method \w/2\q
_diffrn_radiation_monochromator graphite
_diffrn_radiation_source xray_tube
_diffrn_radiation_type 'Mo K\a'
_diffrn_radiation_wavelength .71073
_diffrn_reflns_av_R_equivalents 0.030
_diffrn_reflns_av_sigmaI/netI .059
_diffrn_reflns_limit_h_max 16
_diffrn_reflns_limit_h_min 0
_diffrn_reflns_limit_k_max 22
_diffrn_reflns_limit_k_min 0
_diffrn_reflns_limit_l_max 17
_diffrn_reflns_limit_l_min -17
_diffrn_reflns_number 3737
_diffrn_reflns_theta_max 27.5
_diffrn_reflns_theta_min 2.
_diffrn_standards_decay_% 2
_diffrn_standards_interval_time 120
_diffrn_standards_number 3
_exptl_absorpt_coefficient_mu 1.59
_exptl_absorpt_correction_T_max .782
_exptl_absorpt_correction_T_min .687
_exptl_absorpt_correction_type gaussian
_exptl_absorpt_process_details '(Davenport et al., 1995)'
_exptl_crystal_colour blue
_exptl_crystal_density_diffrn 1.559
_exptl_crystal_density_meas ?
_exptl_crystal_description needle
_exptl_crystal_F_000 1528
_exptl_crystal_size_max .61
_exptl_crystal_size_mid .24
_exptl_crystal_size_min .16
_refine_diff_density_max .52
_refine_diff_density_min -.33
_refine_ls_abs_structure_details 'Flack (1983) parameter = 1.01(2)'
_refine_ls_extinction_method none
_refine_ls_goodness_of_fit_all 1.705
_refine_ls_goodness_of_fit_obs 1.706
_refine_ls_hydrogen_treatment noref
_refine_ls_matrix_type full
_refine_ls_number_constraints 0
_refine_ls_number_parameters 203
_refine_ls_number_reflns 1883
_refine_ls_number_restraints 0
_refine_ls_R_factor_all .041
_refine_ls_R_factor_obs .039
_refine_ls_shift/esd_max .001
_refine_ls_shift/esd_mean .0006
_refine_ls_structure_factor_coef Fsqd
_refine_ls_weighting_details 'w = 1/\s^2^(F^2^)'
_refine_ls_weighting_scheme sigma
_refine_ls_wR_factor_all .092
_refine_ls_wR_factor_obs .090
_cod_data_source_file cf1241.cif
_cod_data_source_block cf1241
_cod_depositor_comments
;
 Changing the _atom_site_occupancy data item value from '?' to '1'
 for all fully occupied atom sites.

 Antanas Vaitkus,
 2017-02-13

The following automatic conversions were performed:

'_exptl_absorpt_correction_type' value 'Gaussian' changed to
'gaussian' according to
/home/saulius/struct/CIF-dictionaries/cif_core.dic dictionary named
'cif_core.dic' version 2.4.1 from 2010-06-29.

Automatic conversion script
Id: cif_fix_values 1715 2011-07-08 13:25:40Z adriana 

The following automatic conversions were performed:

'_exptl_crystal_density_meas' value 'not_measured' was changed to '?'
- the value is perceived as not measured.

Automatic conversion script
Id: cif_fix_values 3008 2015-01-20 13:52:24Z robertas 
;
_cod_original_sg_symbol_Hall C_2c_-2
_cod_original_sg_symbol_H-M C_m_c_21
_cod_database_code 2007594

loop_
_symmetry_equiv_pos_as_xyz
+x,+y,+z
-x,-y,1/2+z
-x,+y,+z
+x,-y,1/2+z
1/2+x,1/2+y,+z
1/2-x,1/2-y,1/2+z
1/2-x,1/2+y,+z
1/2+x,1/2-y,1/2+z

loop_
_atom_site_aniso_label
_atom_site_aniso_U_11
_atom_site_aniso_U_22
_atom_site_aniso_U_33
_atom_site_aniso_U_12
_atom_site_aniso_U_13
_atom_site_aniso_U_23
Cu .0299(2) .0337(2) .0368(2) -.00005(18) .0004(3) -.0045(3)
O1 .089(4) .061(3) .060(3) .00000 .00000 -.003(3)
O2 .0260(18) .056(2) .051(3) .00000 .00000 -.007(2)
N1 .044(2) .0406(19) .040(2) .0011(17) .0013(17) -.0053(16)
C2 .050(3) .059(3) .038(2) .003(2) .010(2) -.002(2)
C3 .050(3) .060(3) .045(3) -.002(2) .008(2) .012(2)
N4 .037(2) .0333(17) .051(2) -.0001(14) .0003(16) .0022(17)
C4 .066(3) .041(3) .087(4) -.009(2) .000(3) .003(3)
C5 .033(2) .050(2) .059(4) -.0040(18) -.004(2) -.007(2)
C6 .045(3) .066(3) .049(3) -.002(2) -.016(2) -.002(2)
N7 .046(2) .049(2) .037(2) .0012(18) -.0015(18) .0030(17)
C7 .071(4) .086(4) .046(3) -.003(3) -.002(3) .016(3)
C8 .061(3) .041(2) .064(3) .016(2) .001(3) .011(2)
C9 .059(3) .033(2) .059(3) .002(2) .008(3) -.005(2)
C10 .045(4) .049(4) .040(4) .00000 .00000 -.008(3)
O10 .0341(16) .0546(19) .063(2) .0005(15) .0010(17) -.0245(16)
C11 .047(4) .091(6) .090(7) .00000 .00000 -.054(6)
Cl1 .0400(8) .0479(9) .0753(12) .00000 .00000 -.0003(9)
O11 .062(3) .056(3) .099(5) .00000 .00000 -.013(3)
O12 .38(3) .077(6) .154(11) .00000 .00000 .033(7)
O13 .111(5) .176(7) .304(14) .035(5) -.113(7) -.132(8)
Cl2 .0658(11) .0571(10) .0427(9) .00000 .00000 .0064(8)
O21 .247(16) .155(10) .071(6) .00000 .00000 .055(7)
O22 .077(4) .095(5) .067(4) .00000 .00000 -.021(4)
O23 .295(15) .337(15) .122(8) -.256(14) .073(9) -.094(9)

loop_
_atom_site_label
_atom_site_fract_x
_atom_site_fract_y
_atom_site_fract_z
_atom_site_U_iso_or_equiv
_atom_site_thermal_displace_type
_atom_site_calc_flag
_atom_site_occupancy
Cu .62611(3) .17195(2) .72711 .0334(2) Uani ? 1
O1 .50000 .2471(4) .6000(5) .070(4) Uani ? 1
O2 .50000 .1123(3) .7453(3) .044(2) Uani ? 1
N1 .6759(3) .0924(2) .6293(3) .042(2) Uani ? 1
C2 .7598(4) .1224(3) .5688(4) .049(3) Uani ? 1
C3 .7673(4) .2084(3) .5808(4) .052(3) Uani ? 1
N4 .7582(3) .2310(2) .6846(3) .040(2) Uani ? 1
C4 .7524(5) .3153(3) .6939(5) .065(3) Uani ? 1
C5 .8473(3) .2024(3) .7432(4) .048(3) Uani ? 1
C6 .8152(4) .1680(3) .8379(4) .053(3) Uani ? 1
N7 .7361(3) .1083(2) .8260(3) .044(2) Uani ? 1
C7 .6894(5) .0877(4) .9179(4) .068(4) Uani ? 1
C8 .7715(4) .0406(3) .7698(5) .056(3) Uani ? 1
C9 .7015(4) .0226(3) .6856(4) .051(3) Uani ? 1
C10 .50000 .2820(4) .8365(5) .045(4) Uani ? 1
O10 .5856(2) .2550(2) .8155(3) .051(2) Uani ? 1
C11 .50000 .3552(6) .8939(8) .076(6) Uani ? 1
Cl1 .50000 .46626(10) .5763(2) .0544(10) Uani ? 1
O11 .50000 .5402(3) .6208(5) .072(4) Uani ? 1
O12 .50000 .4097(6) .6448(11) .204(14) Uani ? 1
O13 .4119(7) .4555(5) .5300(9) .197(9) Uani ? 1
Cl2 .50000 .88690(10) -.10400(10) .0550(10) Uani ? 1
O21 .50000 .9230(8) -.1888(8) .158(11) Uani ? 1
O22 .50000 .9365(4) -.0196(5) .080(4) Uani ? .9
O23 .4196(11) .8390(9) -.0955(8) .252(13) Uani ? .9
O22' .599(3) .895(2) -.151(3) .047(8) Uiso ? .1
O21' .50000 .809(2) -.096(3) .022(7) Uiso ? .1
H1 .62506 .07962 .58322 .07000 Uiso ? 1
H2 .50000 .07217 .77081 .07000 Uiso ? 1
H21 .82214 .09897 .58744 .07000 Uiso ? 1
H22 .74578 .11046 .50258 .07000 Uiso ? 1
H31 .83168 .22515 .55664 .07000 Uiso ? 1
H32 .71407 .23230 .54480 .07000 Uiso ? 1
H51 .88249 .16433 .70665 .07000 Uiso ? 1
H52 .89187 .24446 .75570 .07000 Uiso ? 1
H61 .87310 .14540 .86824 .07000 Uiso ? 1
H62 .78853 .20759 .87825 .07000 Uiso ? 1
H81 .83787 .05052 .74524 .07000 Uiso ? 1
H82 .77342 -.00306 .81137 .07000 Uiso ? 1
H91 .73456 -.01327 .64447 .07000 Uiso ? 1
H92 .64018 .00082 .71028 .07000 Uiso ? 1
H41 .69901 .33374 .66187 .07000 Uiso ? 1
H42 .74405 .32876 .75764 .07000 Uiso ? 1
H71 .64317 .04566 .90911 .07000 Uiso ? 1
H43 .80922 .33798 .67161 .07000 Uiso ? 1
H72 .74108 .07294 .96295 .07000 Uiso ? 1
H73 .65225 .13002 .94291 .07000 Uiso ? 1
H111 .55703 .37295 .88498 .07000 Uiso ? 1
H112 .50000 .34404 .95300 .07000 Uiso ? 1

loop_
_atom_type_symbol
_atom_type_scat_dispersion_real
_atom_type_scat_dispersion_imag
_atom_type_scat_source
C .002 .002 Int_Tables_Vol_IV_Tables_2.2B_and_2.3.1
H 0 0 Int_Tables_Vol_IV_Tables_2.2B_and_2.3.1
Cl .132 .159 Int_Tables_Vol_IV_Tables_2.2B_and_2.3.1
Cu .263 1.266 Int_Tables_Vol_IV_Tables_2.2B_and_2.3.1
N .004 .003 Int_Tables_Vol_IV_Tables_2.2B_and_2.3.1
O .008 .006 Int_Tables_Vol_IV_Tables_2.2B_and_2.3.1

loop_
_geom_angle_atom_site_label_1
_geom_angle_atom_site_label_2
_geom_angle_atom_site_label_3
_geom_angle_site_symmetry_1
_geom_angle_site_symmetry_3
_geom_angle
_geom_angle_publ_flag
O1 Cu O2 . . 80.05(15) ?
O1 Cu N1 . . 95.24(17) ?
O1 Cu N4 . . 94.83(14) ?
O1 Cu N7 . . 177.06(14) ?
O1 Cu O10 . . 83.41(17) ?
O1 Cu Cu . 3_655 52.97(8) ?
O2 Cu N1 . . 89.75(17) ?
O2 Cu N4 . . 170.97(18) ?
O2 Cu N7 . . 101.46(16) ?
O2 Cu O10 . . 94.67(16) ?
O2 Cu Cu . 3_655 32.86(11) ?
N1 Cu N4 . . 83.28(16) ?
N1 Cu N7 . . 82.27(15) ?
N1 Cu O10 . . 175.08(15) ?
N1 Cu Cu . 3_655 108.63(12) ?
N4 Cu N7 . . 83.34(15) ?
N4 Cu O10 . . 92.10(15) ?
N4 Cu Cu . 3_655 145.63(11) ?
N7 Cu O10 . . 98.93(15) ?
N7 Cu Cu . 3_655 129.32(10) ?
O10 Cu Cu . 3_655 74.34(10) ?
Cu O1 Cu . 3_655 74.07(16) yes
Cu O2 H2 . . 121.89(13) ?
Cu O2 Cu . 3_655 114.3(2) yes
H2 O2 Cu . 3_655 121.89(13) ?
Cu N1 C2 . . 111.9(3) ?
Cu N1 C9 . . 106.3(3) ?
Cu N1 H1 . . 112.3(3) ?
C2 N1 C9 . . 114.8(4) ?
C2 N1 H1 . . 103.0(4) ?
C9 N1 H1 . . 108.7(4) ?
N1 C2 C3 . . 109.7(4) ?
N1 C2 H21 . . 109.6(5) ?
N1 C2 H22 . . 108.8(5) ?
C3 C2 H21 . . 109.8(5) ?
C3 C2 H22 . . 109.5(5) ?
H21 C2 H22 . . 109.4(5) ?
C2 C3 N4 . . 111.2(4) ?
C2 C3 H31 . . 108.8(5) ?
C2 C3 H32 . . 109.1(5) ?
N4 C3 H31 . . 109.1(5) ?
N4 C3 H32 . . 109.2(5) ?
H31 C3 H32 . . 109.4(5) ?
Cu N4 C3 . . 101.9(3) ?
Cu N4 C4 . . 114.9(4) ?
Cu N4 C5 . . 109.1(3) ?
C3 N4 C4 . . 110.5(4) ?
C3 N4 C5 . . 111.6(4) ?
C4 N4 C5 . . 108.8(4) ?
N4 C4 H41 . . 110.9(6) ?
N4 C4 H42 . . 110.1(5) ?
N4 C4 H43 . . 111.4(6) ?
H41 C4 H42 . . 107.0(7) ?
H41 C4 H43 . . 108.9(7) ?
H42 C4 H43 . . 108.5(7) ?
N4 C5 C6 . . 112.5(4) ?
N4 C5 H51 . . 108.6(5) ?
N4 C5 H52 . . 108.5(4) ?
C6 C5 H51 . . 108.8(5) ?
C6 C5 H52 . . 108.7(5) ?
H51 C5 H52 . . 109.5(5) ?
C5 C6 N7 . . 112.4(4) ?
C5 C6 H61 . . 109.0(5) ?
C5 C6 H62 . . 109.1(5) ?
N7 C6 H61 . . 108.5(5) ?
N7 C6 H62 . . 108.4(5) ?
H61 C6 H62 . . 109.4(5) ?
Cu N7 C6 . . 99.7(3) ?
Cu N7 C7 . . 112.2(3) ?
Cu N7 C8 . . 105.7(3) ?
C6 N7 C7 . . 111.8(4) ?
C6 N7 C8 . . 113.4(4) ?
C7 N7 C8 . . 113.2(4) ?
N7 C7 H71 . . 110.1(5) ?
N7 C7 H72 . . 109.7(6) ?
N7 C7 H73 . . 110.2(6) ?
H71 C7 H72 . . 109.0(7) ?
H71 C7 H73 . . 108.3(6) ?
H72 C7 H73 . . 109.6(6) ?
N7 C8 C9 . . 112.1(4) ?
N7 C8 H81 . . 109.2(4) ?
N7 C8 H82 . . 108.9(5) ?
C9 C8 H81 . . 108.5(6) ?
C9 C8 H82 . . 108.4(5) ?
H81 C8 H82 . . 109.7(6) ?
N1 C9 C8 . . 111.8(4) ?
N1 C9 H91 . . 109.1(5) ?
N1 C9 H92 . . 108.9(5) ?
C8 C9 H91 . . 108.7(5) ?
C8 C9 H92 . . 108.5(5) ?
H91 C9 H92 . . 109.9(5) ?
O10 C10 C11 . . 116.3(3) ?
O10 C10 O10 . 3_655 127.5(6) ?
C11 C10 O10 . 3_655 116.3(3) ?
Cu O10 C10 . . 131.6(4) ?
C10 C11 H111 . . 103.9(8) ?
C10 C11 H112 . . 108.6(10) ?
C10 C11 H111 . 3_655 103.9(8) ?
H111 C11 H112 . . 103.5(8) ?
H111 C11 H111 . 3_655 131.9(14) ?
H112 C11 H111 . 3_655 103.5(8) ?
O11 Cl1 O12 . . 110.6(6) ?
O11 Cl1 O13 . . 109.5(4) ?
O11 Cl1 O13 . 3_655 109.5(4) ?
O12 Cl1 O13 . . 103.4(5) ?
O12 Cl1 O13 . 3_655 103.4(5) ?
O13 Cl1 O13 . 3_655 119.9(7) ?
O21 Cl2 O22 . . 115.3(7) ?
O21 Cl2 O23 . . 111.6(6) ?
O21 Cl2 O22' . . 63.8(14) ?
O21 Cl2 O21' . . 122.8(17) ?
O21 Cl2 O23 . 3_655 111.6(6) ?
O21 Cl2 O22' . 3_655 63.8(14) ?
O22 Cl2 O23 . . 107.3(5) ?
O22 Cl2 O22' . . 107.3(14) ?
O22 Cl2 O21' . . 121.9(17) ?
O22 Cl2 O23 . 3_655 107.3(5) ?
O22 Cl2 O22' . 3_655 107.3(14) ?
O23 Cl2 O22' . . 142.8(15) ?
O23 Cl2 O21' . . 51.5(7) ?
O23 Cl2 O23 . 3_655 102.8(9) ?
O23 Cl2 O22' . 3_655 53.6(15) ?
O22' Cl2 O21' . . 97.9(15) ?
O22' Cl2 O23 . 3_655 53.6(15) ?
O22' Cl2 O22' . 3_655 126(2) ?
O21' Cl2 O23 . 3_655 51.5(7) ?
O21' Cl2 O22' . 3_655 97.9(15) ?
O23 Cl2 O22' 3_655 3_655 142.8(15) ?
Cl2 O21 O22' . . 62.2(15) ?
Cl2 O21 O22' . 3_655 62.2(15) ?
O22' O21 O22' . 3_655 122(2) ?
Cl2 O23 O21' . . 64.7(18) ?
Cl2 O23 O22' . 3_655 67.5(18) ?
O21' O23 O22' . 3_655 121(3) ?
Cl2 O22' O21 . . 54.0(13) ?
Cl2 O22' O23 . 3_655 58.9(16) ?
O21 O22' O23 . 3_655 107(3) ?
Cl2 O21' O23 . . 63.8(18) ?
Cl2 O21' O23 . 3_655 63.8(18) ?
O23 O21' O23 . 3_655 127(3) ?

loop_
_geom_bond_atom_site_label_1
_geom_bond_atom_site_label_2
_geom_bond_site_symmetry_1
_geom_bond_site_symmetry_2
_geom_bond_distance
_geom_bond_publ_flag
Cu O1 . . 2.737(5) yes
Cu O2 . . 1.963(2) yes
Cu N1 . . 2.037(4) yes
Cu N4 . . 2.092(4) yes
Cu N7 . . 2.269(4) yes
Cu O10 . . 1.960(4) yes
Cu Cu . 3_655 3.2975(8) yes
O2 H2 . . .780(4) ?
N1 C2 . . 1.474(7) ?
N1 C9 . . 1.477(6) ?
N1 H1 . . .946(4) ?
C2 C3 . . 1.505(7) ?
C2 H21 . . .947(5) ?
C2 H22 . . .954(6) ?
C3 N4 . . 1.490(7) ?
C3 H31 . . .950(5) ?
C3 H32 . . .950(5) ?
N4 C4 . . 1.470(6) ?
N4 C5 . . 1.503(6) ?
C4 H41 . . .886(7) ?
C4 H42 . . .916(7) ?
C4 H43 . . .895(7) ?
C5 C6 . . 1.495(8) ?
C5 H51 . . .950(5) ?
C5 H52 . . .950(5) ?
C6 N7 . . 1.474(7) ?
C6 H61 . . .950(5) ?
C6 H62 . . .950(5) ?
N7 C7 . . 1.451(7) ?
N7 C8 . . 1.482(7) ?
C7 H71 . . .956(7) ?
C7 H72 . . .953(6) ?
C7 H73 . . .945(7) ?
C8 C9 . . 1.512(8) ?
C8 H81 . . .947(6) ?
C8 H82 . . .950(5) ?
C9 H91 . . .946(5) ?
C9 H92 . . .950(5) ?
C10 O10 . . 1.248(5) ?
C10 C11 . . 1.496(13) ?
C10 O10 . 3_655 1.248(5) ?
C11 H111 . . .816(4) ?
C11 H112 . . .837(11) ?
C11 H111 . 3_655 .816(4) ?
Cl1 O11 . . 1.422(7) ?
Cl1 O12 . . 1.363(13) ?
Cl1 O13 . . 1.330(10) ?
Cl1 O13 . 3_655 1.330(10) ?
Cl2 O21 . . 1.326(11) ?
Cl2 O22 . . 1.448(8) ?
Cl2 O23 . . 1.344(15) ?
Cl2 O22' . . 1.45(4) ?
Cl2 O21' . . 1.36(4) ?
Cl2 O23 . 3_655 1.344(15) ?
Cl2 O22' . 3_655 1.45(4) ?
O21 O22' . . 1.47(4) ?
O21 O22' . 3_655 1.47(4) ?
O23 O21' . . 1.17(2) ?
O23 O22' . 3_655 1.26(4) ?

loop_
_geom_contact_atom_site_label_1
_geom_contact_atom_site_label_2
_geom_contact_distance
Cu O1 2.737(5)
Cu O2 1.963(2)
Cu N1 2.037(4)
Cu C2 2.926(5)
Cu C3 2.808(5)
Cu N4 2.092(4)
Cu C4 3.021(6)
Cu C5 2.949(4)
Cu C6 2.907(5)
Cu N7 2.269(4)
Cu C7 3.122(6)
Cu C8 3.027(5)
Cu C9 2.832(5)
Cu C10 2.941(6)
Cu O10 1.960(4)
Cu H1 2.5509(5)
Cu H2 2.4658(5)
Cu H21 3.4473(6)
Cu H32 2.9570(7)
Cu H51 3.3664(7)
Cu H62 3.0395(6)
Cu H81 3.4882(6)
Cu H92 2.9845(5)
Cu H41 3.0987(5)
Cu H42 3.1561(5)
Cu H71 3.3400(6)
Cu H73 3.0834(8)
Cu Cu 3.2975(8)
Cu O1 2.737(5)
Cu O2 1.963(2)
Cu C10 2.941(6)
Cu O10 3.351(3)
Cu H2 2.4658(5)
O1 Cu 2.737(5)
O1 O2 3.080(8)
O1 C10 3.318(10)
O1 O10 3.179(7)
O1 O12 2.887(12)
O1 H1 3.343(6)
O1 H32 2.9120(18)
O1 H41 3.124(4)
O1 O23 3.258(14)
O1 O21' 2.88(4)
O1 Cu 2.737(5)
O1 O2 3.080(8)
O1 C10 3.318(10)
O1 O10 3.179(7)
O1 O12 2.887(12)
O1 H1 3.343(6)
O1 H32 2.9120(18)
O1 H41 3.124(4)
O1 O23 3.258(14)
O1 O21' 2.88(4)
O2 Cu 1.963(2)
O2 O1 3.080(8)
O2 N1 2.823(5)
O2 N7 3.282(4)
O2 C7 3.461(7)
O2 C9 3.169(6)
O2 C10 3.203(9)
O2 O10 2.885(5)
O2 O21 3.409(14)
O2 H1 2.827(4)
O2 H2 .780(4)
O2 H92 2.708(3)
O2 H71 3.154(4)
O2 H73 3.389(4)
O2 Cu 1.963(2)
O2 O1 3.080(8)
O2 N1 2.823(5)
O2 N7 3.282(4)
O2 C7 3.461(7)
O2 C9 3.169(6)
O2 C10 3.203(9)
O2 O10 2.885(5)
O2 O21 3.409(14)
O2 H1 2.827(4)
O2 H2 .780(4)
O2 H92 2.708(3)
O2 H71 3.154(4)
O2 H73 3.389(4)
N1 Cu 2.037(4)
N1 O2 2.823(5)
N1 C2 1.474(7)
N1 C3 2.436(7)
N1 N4 2.744(5)
N1 C5 3.337(6)
N1 N7 2.839(6)
N1 C8 2.476(7)
N1 C9 1.477(6)
N1 H1 .946(4)
N1 H2 3.037(4)
N1 H21 2.001(4)
N1 H22 1.997(4)
N1 H31 3.235(4)
N1 H32 2.739(4)
N1 H51 3.161(4)
N1 H81 2.751(4)
N1 H82 3.267(4)
N1 H91 1.998(4)
N1 H92 1.998(4)
N1 O22 3.124(6)
N1 O2 2.823(5)
N1 H2 3.037(4)
N1 O22 3.124(6)
